data_7218922
loop_
_publ_author_name
'Wu, Tsung-Tai'
'Hsu, Wayne'
'Yang, Xiang-Kai'
'He, Hsiu-Yi'
'Chen, Jhy-Der'

_publ_section_title
;
 Entanglement in Co(ii) coordination networks: polycatenation from single
 net to 2-fold and 3-fold interpenetrated nets
;
_journal_issue 4
_journal_name_full CrystEngComm
_journal_page_first 916
_journal_paper_doi 10.1039/C4CE02101K
_journal_volume 17
_journal_year 2015
_chemical_formula_sum 'C32 H32 Co N4 O9 S'
_chemical_formula_weight 707.61
_chemical_name_systematic
; 
 ? 
;
_space_group_IT_number 14
_symmetry_cell_setting monoclinic
_symmetry_space_group_name_Hall '-P 2yn'
_symmetry_space_group_name_H-M 'P 1 21/n 1'
_atom_sites_solution_hydrogens geom
_atom_sites_solution_primary direct
_atom_sites_solution_secondary difmap
_audit_creation_method SHELXL-97
_audit_update_record
;
2014-10-11 deposited with the CCDC.
2014-11-24 downloaded from the CCDC.
;
_cell_angle_alpha 90.00
_cell_angle_beta 103.2190(10)
_cell_angle_gamma 90.00
_cell_formula_units_Z 4
_cell_length_a 10.3211(2)
_cell_length_b 30.3501(6)
_cell_length_c 10.8873(2)
_cell_measurement_reflns_used 4547
_cell_measurement_temperature 294(2)
_cell_measurement_theta_max 22.32
_cell_measurement_theta_min 2.54
_cell_volume 3320.04(11)
_computing_cell_refinement 'SAINT V7.68A (Bruker AXS, 2010)'
_computing_data_collection 'APEX2 (Bruker AXS, 2010)'
_computing_data_reduction 'SAINT V7.68A (Bruker AXS, 2010)'
_computing_molecular_graphics 'SHELXTL (Sheldrick, 2008)'
_computing_publication_material 'SHELXTL (Sheldrick, 2008)'
_computing_structure_refinement 'SHELXL-97 (Sheldrick, 2008)'
_computing_structure_solution 'SHELXS-97 (Sheldrick, 2008)'
_diffrn_ambient_temperature 294(2)
_diffrn_measured_fraction_theta_full 1.000
_diffrn_measured_fraction_theta_max 1.000
_diffrn_measurement_device_type 'Bruker APEX-II CCD'
_diffrn_measurement_method '\f and \w scans'
_diffrn_radiation_monochromator graphite
_diffrn_radiation_source 'fine-focus sealed tube'
_diffrn_radiation_type MoK\a
_diffrn_radiation_wavelength 0.71073
_diffrn_reflns_av_R_equivalents 0.1208
_diffrn_reflns_av_sigmaI/netI 0.1013
_diffrn_reflns_limit_h_max 12
_diffrn_reflns_limit_h_min -12
_diffrn_reflns_limit_k_max 36
_diffrn_reflns_limit_k_min -30
_diffrn_reflns_limit_l_max 12
_diffrn_reflns_limit_l_min -12
_diffrn_reflns_number 31209
_diffrn_reflns_theta_full 25.00
_diffrn_reflns_theta_max 25.00
_diffrn_reflns_theta_min 2.04
_exptl_absorpt_coefficient_mu 0.639
_exptl_absorpt_correction_T_max 0.9389
_exptl_absorpt_correction_T_min 0.8829
_exptl_absorpt_correction_type multi-scan
_exptl_absorpt_process_details 'SADABS V2008/1 (Bruker AXS, 2008)'
_exptl_crystal_colour purple
_exptl_crystal_density_diffrn 1.416
_exptl_crystal_density_method 'not measured'
_exptl_crystal_description PLATE
_exptl_crystal_F_000 1468
_exptl_crystal_size_max 0.20
_exptl_crystal_size_mid 0.20
_exptl_crystal_size_min 0.10
_refine_diff_density_max 0.280
_refine_diff_density_min -0.318
_refine_diff_density_rms 0.057
_refine_ls_extinction_method none
_refine_ls_goodness_of_fit_ref 1.006
_refine_ls_hydrogen_treatment constr
_refine_ls_matrix_type full
_refine_ls_number_parameters 438
_refine_ls_number_reflns 5831
_refine_ls_number_restraints 2
_refine_ls_restrained_S_all 1.006
_refine_ls_R_factor_all 0.1305
_refine_ls_R_factor_gt 0.0529
_refine_ls_shift/su_max 0.001
_refine_ls_shift/su_mean 0.000
_refine_ls_structure_factor_coef Fsqd
_refine_ls_weighting_details 'calc w=1/[\s^2^(Fo^2^)+(0.0318P)^2^+0.0000P] where P=(Fo^2^+2Fc^2^)/3'
_refine_ls_weighting_scheme calc
_refine_ls_wR_factor_gt 0.0801
_refine_ls_wR_factor_ref 0.0995
_reflns_number_gt 3140
_reflns_number_total 5831
_reflns_threshold_expression >2sigma(I)
_cod_data_source_file c4ce02101k2.cif
_cod_data_source_block 6
_cod_depositor_comments
;
The following automatic conversions were performed:

'_symmetry_cell_setting' value 'Monoclinic' changed to 'monoclinic'
according to
/usr/data/users/saulius/crontab/automatic-downloads/rss-feeds/RSC/lib/dictionaries/cif_core.dic
dictionary named 'cif_core.dic' version 2.4.2 from 2011-04-26.

Automatic conversion script
Id: cif_fix_values 2935 2014-11-11 08:27:57Z andrius 

 Adding full bibliography for 7218917--7218922.cif.
;
_cod_original_sg_symbol_H-M P2(1)/n
_cod_database_code 7218922

loop_
_symmetry_equiv_pos_as_xyz
'x, y, z'
'-x+1/2, y+1/2, -z+1/2'
'-x, -y, -z'
'x-1/2, -y-1/2, z-1/2'

loop_
_atom_site_label
_atom_site_type_symbol
_atom_site_fract_x
_atom_site_fract_y
_atom_site_fract_z
_atom_site_U_iso_or_equiv
_atom_site_adp_type
_atom_site_occupancy
_atom_site_symmetry_multiplicity
_atom_site_calc_flag
_atom_site_refinement_flags
_atom_site_disorder_assembly
_atom_site_disorder_group
Co Co 0.22458(5) 0.206115(16) 0.45154(5) 0.04009(17) Uani 1 1 d . . .
S S 0.74270(10) 0.02765(3) 0.93516(10) 0.0456(3) Uani 1 1 d . . .
O1 O 0.0719(4) 0.35001(11) 0.9113(3) 0.0902(12) Uani 1 1 d . . .
O2 O 0.5806(3) 0.38968(10) 0.3124(3) 0.0753(10) Uani 1 1 d . . .
O3 O 0.2860(3) 0.15511(9) 0.5595(3) 0.0600(8) Uani 1 1 d . . .
O4 O 0.4366(3) 0.20515(10) 0.6355(3) 0.0650(8) Uani 1 1 d . . .
O5 O 1.1103(3) 0.17652(9) 1.3068(2) 0.0569(8) Uani 1 1 d . . .
O6 O 0.9439(3) 0.17213(9) 1.4038(3) 0.0657(9) Uani 1 1 d . . .
O7 O 0.8369(3) 0.01115(9) 0.8680(2) 0.0608(8) Uani 1 1 d . . .
O8 O 0.6590(3) -0.00303(8) 0.9820(2) 0.0589(8) Uani 1 1 d . . .
O9 O 0.7899(2) 0.40523(8) 0.5194(2) 0.0656(8) Uani 1 1 d . . .
H9OB H 0.7246 0.3965 0.4620 0.079 Uiso 1 1 d R . .
H9OA H 0.8021 0.4325 0.5077 0.079 Uiso 1 1 d R . .
N1 N 0.1419(3) 0.25366(10) 0.5388(3) 0.0408(8) Uani 1 1 d . . .
N2 N -0.0290(3) 0.35619(10) 0.7052(3) 0.0462(9) Uani 1 1 d . . .
H2B H -0.0871 0.3714 0.6528 0.055 Uiso 1 1 calc R . .
N3 N 0.3298(3) 0.24436(10) 0.3539(3) 0.0416(8) Uani 1 1 d . . .
N4 N 0.4693(3) 0.34538(11) 0.1577(3) 0.0483(9) Uani 1 1 d . . .
H4B H 0.4490 0.3423 0.0771 0.058 Uiso 1 1 calc R . .
C1 C 0.1775(4) 0.26143(13) 0.6621(4) 0.0485(11) Uani 1 1 d . . .
H1A H 0.2429 0.2435 0.7101 0.058 Uiso 1 1 calc R . .
C2 C 0.1253(4) 0.29389(13) 0.7243(4) 0.0501(11) Uani 1 1 d . . .
H2A H 0.1537 0.2973 0.8112 0.060 Uiso 1 1 calc R . .
C3 C 0.0298(4) 0.32134(12) 0.6546(4) 0.0415(10) Uani 1 1 d . . .
C4 C -0.0072(4) 0.31438(13) 0.5257(4) 0.0498(11) Uani 1 1 d . . .
H4A H -0.0703 0.3325 0.4752 0.060 Uiso 1 1 calc R . .
C5 C 0.0495(4) 0.28076(13) 0.4733(4) 0.0521(12) Uani 1 1 d . . .
H5A H 0.0221 0.2765 0.3866 0.062 Uiso 1 1 calc R . .
C6 C -0.0046(5) 0.36891(15) 0.8288(5) 0.0585(13) Uani 1 1 d . . .
C7 C -0.0795(4) 0.40981(13) 0.8519(4) 0.0593(12) Uani 1 1 d . . .
H7A H -0.1425 0.4023 0.9026 0.071 Uiso 1 1 calc R . .
H7B H -0.1290 0.4216 0.7721 0.071 Uiso 1 1 calc R . .
C8 C 0.0175(4) 0.44437(14) 0.9201(4) 0.0665(13) Uani 1 1 d . . .
H8A H 0.0768 0.4308 0.9922 0.080 Uiso 1 1 calc R . .
H8B H 0.0713 0.4548 0.8637 0.080 Uiso 1 1 calc R . .
C9 C -0.0506(5) 0.48304(13) 0.9645(4) 0.0617(13) Uani 1 1 d . . .
H9B H -0.1057 0.4727 1.0199 0.093(17) Uiso 1 1 calc R . .
H9A H -0.1083 0.4972 0.8924 0.085(16) Uiso 1 1 calc R . .
C10 C 0.4185(4) 0.27349(14) 0.4146(4) 0.0520(11) Uani 1 1 d . . .
H10A H 0.4470 0.2708 0.5017 0.062 Uiso 1 1 calc R . .
C11 C 0.4702(4) 0.30718(13) 0.3567(4) 0.0512(11) Uani 1 1 d . . .
H11A H 0.5306 0.3269 0.4039 0.061 Uiso 1 1 calc R . .
C12 C 0.4308(4) 0.31127(12) 0.2265(4) 0.0393(10) Uani 1 1 d . . .
C13 C 0.3431(4) 0.28021(12) 0.1628(4) 0.0438(11) Uani 1 1 d . . .
H13A H 0.3164 0.2812 0.0752 0.053 Uiso 1 1 calc R . .
C14 C 0.2955(4) 0.24811(13) 0.2278(4) 0.0439(10) Uani 1 1 d . . .
H14A H 0.2361 0.2277 0.1825 0.053 Uiso 1 1 calc R . .
C15 C 0.5350(4) 0.38308(14) 0.2013(4) 0.0488(11) Uani 1 1 d . B .
C16 C 0.5415(5) 0.41694(14) 0.1014(4) 0.0617(13) Uani 1 1 d D . .
H16A H 0.6149 0.4096 0.0632 0.074 Uiso 0.75 1 calc PR A 1
H16B H 0.4602 0.4153 0.0359 0.074 Uiso 0.75 1 calc PR A 1
H16C H 0.5435 0.4012 0.0253 0.074 Uiso 0.25 1 d PR A 2
H16D H 0.6240 0.4327 0.1263 0.074 Uiso 0.25 1 d PR A 2
C17 C 0.5589(8) 0.46234(19) 0.1488(6) 0.081(2) Uani 0.75 1 d P B 1
H17A H 0.6410 0.4642 0.2132 0.098 Uiso 0.75 1 calc PR B 1
H17B H 0.4861 0.4697 0.1878 0.098 Uiso 0.75 1 calc PR B 1
C18 C 0.5633(8) 0.4963(2) 0.0445(8) 0.088(2) Uani 0.75 1 d P . 1
H18A H 0.5943 0.5242 0.0842 0.106 Uiso 0.75 1 calc PR . 1
H18B H 0.6279 0.4866 -0.0019 0.106 Uiso 0.75 1 calc PR . 1
C17' C 0.4209(11) 0.4475(5) 0.0677(17) 0.073(6) Uani 0.25 1 d PD B 2
H17C H 0.4096 0.4636 0.1416 0.087 Uiso 0.25 1 calc PR B 2
H17D H 0.3405 0.4308 0.0342 0.087 Uiso 0.25 1 calc PR B 2
C18' C 0.450(3) 0.4793(6) -0.032(2) 0.088(2) Uani 0.25 1 d PD . 2
H18C H 0.3664 0.4914 -0.0798 0.106 Uiso 0.25 1 calc PR . 2
H18D H 0.4908 0.4631 -0.0899 0.106 Uiso 0.25 1 calc PR . 2
C19 C 0.6382(4) 0.06663(12) 0.8406(3) 0.0373(10) Uani 1 1 d . . .
C20 C 0.6961(4) 0.10156(14) 0.7923(4) 0.0572(12) Uani 1 1 d . . .
H20A H 0.7882 0.1032 0.8048 0.069 Uiso 1 1 calc R . .
C21 C 0.6172(4) 0.13387(13) 0.7257(4) 0.0544(12) Uani 1 1 d . . .
H21A H 0.6564 0.1580 0.6959 0.065 Uiso 1 1 calc R . .
C22 C 0.4815(4) 0.13096(12) 0.7027(3) 0.0367(9) Uani 1 1 d . . .
C23 C 0.4259(4) 0.09557(13) 0.7499(4) 0.0513(11) Uani 1 1 d . . .
H23A H 0.3337 0.0933 0.7342 0.062 Uiso 1 1 calc R . .
C24 C 0.5035(4) 0.06330(13) 0.8200(4) 0.0501(11) Uani 1 1 d . . .
H24A H 0.4645 0.0397 0.8526 0.060 Uiso 1 1 calc R . .
C25 C 0.3972(5) 0.16657(15) 0.6276(4) 0.0460(11) Uani 1 1 d . . .
C26 C 0.8264(4) 0.06112(12) 1.0606(3) 0.0369(10) Uani 1 1 d . . .
C27 C 0.7592(4) 0.07665(13) 1.1479(4) 0.0488(11) Uani 1 1 d . . .
H27A H 0.6750 0.0659 1.1488 0.059 Uiso 1 1 calc R . .
C28 C 0.8177(4) 0.10788(13) 1.2330(4) 0.0488(11) Uani 1 1 d . . .
H28A H 0.7730 0.1183 1.2923 0.059 Uiso 1 1 calc R . .
C29 C 0.9421(4) 0.12418(13) 1.2322(4) 0.0413(10) Uani 1 1 d . . .
C30 C 1.0102(4) 0.10757(13) 1.1478(4) 0.0476(11) Uani 1 1 d . . .
H30A H 1.0953 0.1178 1.1485 0.057 Uiso 1 1 calc R . .
C31 C 0.9524(4) 0.07554(13) 1.0617(4) 0.0459(11) Uani 1 1 d . . .
H31A H 0.9987 0.0640 1.0052 0.055 Uiso 1 1 calc R . .
C32 C 1.0015(4) 0.16023(14) 1.3222(4) 0.0473(11) Uani 1 1 d . . .

loop_
_atom_site_aniso_label
_atom_site_aniso_U_11
_atom_site_aniso_U_22
_atom_site_aniso_U_33
_atom_site_aniso_U_23
_atom_site_aniso_U_13
_atom_site_aniso_U_12
Co 0.0509(3) 0.0339(3) 0.0361(3) -0.0005(3) 0.0113(3) 0.0000(3)
S 0.0506(7) 0.0317(6) 0.0502(7) -0.0013(5) 0.0025(6) 0.0040(5)
O1 0.141(3) 0.081(3) 0.043(2) -0.0076(19) 0.010(2) 0.045(2)
O2 0.101(3) 0.063(2) 0.053(2) 0.0080(18) -0.0001(19) -0.0265(19)
O3 0.0542(19) 0.0548(19) 0.064(2) 0.0151(17) -0.0011(16) 0.0082(17)
O4 0.083(2) 0.0445(19) 0.068(2) 0.0145(17) 0.0187(17) 0.0066(18)
O5 0.059(2) 0.063(2) 0.0456(18) -0.0112(15) 0.0065(16) -0.0174(17)
O6 0.086(2) 0.069(2) 0.0457(19) -0.0145(16) 0.0232(18) -0.0047(17)
O7 0.0614(19) 0.057(2) 0.062(2) -0.0178(16) 0.0086(16) 0.0200(16)
O8 0.065(2) 0.0325(16) 0.074(2) 0.0135(15) 0.0060(17) -0.0096(15)
O9 0.070(2) 0.0419(17) 0.077(2) 0.0040(16) 0.0017(17) 0.0028(16)
N1 0.053(2) 0.033(2) 0.036(2) -0.0001(16) 0.0100(17) 0.0008(17)
N2 0.061(2) 0.037(2) 0.041(2) -0.0062(17) 0.0119(18) 0.0066(17)
N3 0.049(2) 0.039(2) 0.038(2) -0.0004(17) 0.0111(17) -0.0005(17)
N4 0.068(2) 0.042(2) 0.035(2) 0.0054(17) 0.0139(18) -0.0051(19)
C1 0.053(3) 0.048(3) 0.040(3) -0.001(2) 0.004(2) 0.007(2)
C2 0.070(3) 0.045(3) 0.035(2) -0.008(2) 0.011(2) 0.006(3)
C3 0.057(3) 0.030(2) 0.041(3) -0.001(2) 0.019(2) -0.003(2)
C4 0.070(3) 0.041(3) 0.036(3) 0.001(2) 0.007(2) 0.010(2)
C5 0.076(3) 0.049(3) 0.033(2) 0.001(2) 0.016(2) 0.012(2)
C6 0.083(4) 0.047(3) 0.049(3) -0.007(3) 0.021(3) 0.002(3)
C7 0.084(3) 0.047(3) 0.051(3) -0.015(2) 0.025(3) 0.003(3)
C8 0.085(4) 0.048(3) 0.072(3) -0.008(3) 0.027(3) 0.003(3)
C9 0.092(4) 0.041(3) 0.053(3) -0.008(2) 0.019(3) 0.011(3)
C10 0.064(3) 0.057(3) 0.032(2) 0.006(2) 0.006(2) -0.007(3)
C11 0.061(3) 0.047(3) 0.042(3) 0.006(2) 0.005(2) -0.015(2)
C12 0.050(3) 0.031(2) 0.041(3) 0.004(2) 0.018(2) 0.006(2)
C13 0.062(3) 0.038(3) 0.032(2) -0.001(2) 0.013(2) 0.001(2)
C14 0.049(3) 0.046(3) 0.038(3) -0.006(2) 0.011(2) 0.001(2)
C15 0.053(3) 0.041(3) 0.055(3) 0.009(2) 0.018(3) 0.001(2)
C16 0.079(3) 0.045(3) 0.061(3) 0.008(2) 0.018(3) -0.009(3)
C17 0.122(6) 0.046(4) 0.074(5) 0.012(4) 0.019(4) -0.005(4)
C18 0.107(6) 0.030(5) 0.119(6) 0.009(5) 0.008(4) -0.014(5)
C17' 0.033(11) 0.098(16) 0.085(15) 0.041(13) 0.008(10) 0.013(11)
C18' 0.107(6) 0.030(5) 0.119(6) 0.009(5) 0.008(4) -0.014(5)
C19 0.036(3) 0.034(2) 0.039(2) 0.0024(19) 0.004(2) -0.0003(19)
C20 0.036(3) 0.064(3) 0.071(3) 0.023(3) 0.011(2) -0.003(2)
C21 0.047(3) 0.041(3) 0.071(3) 0.022(2) 0.006(2) -0.009(2)
C22 0.046(3) 0.034(2) 0.030(2) -0.0014(19) 0.008(2) 0.002(2)
C23 0.036(3) 0.051(3) 0.064(3) 0.014(2) 0.006(2) 0.001(2)
C24 0.048(3) 0.041(3) 0.059(3) 0.014(2) 0.009(2) -0.008(2)
C25 0.054(3) 0.046(3) 0.041(3) 0.004(2) 0.016(2) 0.009(3)
C26 0.039(3) 0.035(2) 0.037(2) 0.0059(19) 0.008(2) 0.0077(19)
C27 0.044(3) 0.055(3) 0.050(3) -0.001(2) 0.016(2) -0.004(2)
C28 0.053(3) 0.056(3) 0.042(3) -0.008(2) 0.019(2) 0.002(2)
C29 0.045(3) 0.042(3) 0.036(2) 0.003(2) 0.007(2) 0.004(2)
C30 0.035(2) 0.060(3) 0.047(3) -0.005(2) 0.008(2) -0.003(2)
C31 0.041(3) 0.053(3) 0.044(3) -0.008(2) 0.011(2) 0.013(2)
C32 0.060(3) 0.048(3) 0.033(3) 0.009(2) 0.007(2) 0.003(3)

loop_
_atom_type_symbol
_atom_type_description
_atom_type_scat_dispersion_real
_atom_type_scat_dispersion_imag
_atom_type_scat_source
C C 0.0033 0.0016 'International Tables Vol C Tables 4.2.6.8 and 6.1.1.4'
H H 0.0000 0.0000 'International Tables Vol C Tables 4.2.6.8 and 6.1.1.4'
N N 0.0061 0.0033 'International Tables Vol C Tables 4.2.6.8 and 6.1.1.4'
O O 0.0106 0.0060 'International Tables Vol C Tables 4.2.6.8 and 6.1.1.4'
Co Co 0.3494 0.9721 'International Tables Vol C Tables 4.2.6.8 and 6.1.1.4'
S S 0.1246 0.1234 'International Tables Vol C Tables 4.2.6.8 and 6.1.1.4'

loop_
_geom_angle_atom_site_label_1
_geom_angle_atom_site_label_2
_geom_angle_atom_site_label_3
_geom_angle
_geom_angle_site_symmetry_1
_geom_angle_site_symmetry_3
O5 Co O3 99.97(13) 1_454 .
O5 Co N1 117.70(13) 1_454 .
O3 Co N1 113.29(12) . .
O5 Co N3 97.79(13) 1_454 .
O3 Co N3 128.51(12) . .
N1 Co N3 99.83(12) . .
O7 S O8 119.09(17) . .
O7 S C26 109.08(18) . .
O8 S C26 109.03(17) . .
O7 S C19 109.37(17) . .
O8 S C19 107.69(17) . .
C26 S C19 101.06(17) . .
C25 O3 Co 105.1(3) . .
C32 O5 Co 117.3(3) . 1_656
H9OB O9 H9OA 108.3 . .
C1 N1 C5 115.4(3) . .
C1 N1 Co 123.5(3) . .
C5 N1 Co 121.0(3) . .
C6 N2 C3 127.2(4) . .
C6 N2 H2B 116.4 . .
C3 N2 H2B 116.4 . .
C10 N3 C14 116.2(3) . .
C10 N3 Co 120.3(3) . .
C14 N3 Co 122.2(3) . .
C15 N4 C12 128.4(3) . .
C15 N4 H4B 115.8 . .
C12 N4 H4B 115.8 . .
N1 C1 C2 125.2(4) . .
N1 C1 H1A 117.4 . .
C2 C1 H1A 117.4 . .
C1 C2 C3 118.3(4) . .
C1 C2 H2A 120.8 . .
C3 C2 H2A 120.8 . .
C2 C3 C4 117.6(4) . .
C2 C3 N2 124.3(4) . .
C4 C3 N2 118.2(4) . .
C5 C4 C3 119.5(4) . .
C5 C4 H4A 120.2 . .
C3 C4 H4A 120.2 . .
N1 C5 C4 124.0(4) . .
N1 C5 H5A 118.0 . .
C4 C5 H5A 118.0 . .
O1 C6 N2 123.0(4) . .
O1 C6 C7 122.8(4) . .
N2 C6 C7 114.2(4) . .
C6 C7 C8 110.0(4) . .
C6 C7 H7A 109.7 . .
C8 C7 H7A 109.7 . .
C6 C7 H7B 109.7 . .
C8 C7 H7B 109.7 . .
H7A C7 H7B 108.2 . .
C9 C8 C7 113.0(4) . .
C9 C8 H8A 109.0 . .
C7 C8 H8A 109.0 . .
C9 C8 H8B 109.0 . .
C7 C8 H8B 109.0 . .
H8A C8 H8B 107.8 . .
C8 C9 C9 111.6(5) . 3_567
C8 C9 H9B 109.3 . .
C9 C9 H9B 109.3 3_567 .
C8 C9 H9A 109.3 . .
C9 C9 H9A 109.3 3_567 .
H9B C9 H9A 108.0 . .
N3 C10 C11 124.1(4) . .
N3 C10 H10A 117.9 . .
C11 C10 H10A 117.9 . .
C10 C11 C12 118.8(4) . .
C10 C11 H11A 120.6 . .
C12 C11 H11A 120.6 . .
C13 C12 N4 118.3(4) . .
C13 C12 C11 117.2(3) . .
N4 C12 C11 124.4(4) . .
C14 C13 C12 120.1(4) . .
C14 C13 H13A 120.0 . .
C12 C13 H13A 120.0 . .
N3 C14 C13 123.5(4) . .
N3 C14 H14A 118.3 . .
C13 C14 H14A 118.3 . .
O2 C15 N4 122.5(4) . .
O2 C15 C16 122.5(4) . .
N4 C15 C16 115.0(4) . .
C17 C16 C15 114.1(4) . .
C17 C16 C17' 62.7(8) . .
C15 C16 C17' 114.7(6) . .
C17 C16 H16A 108.7 . .
C15 C16 H16A 108.7 . .
C17' C16 H16A 135.2 . .
C17 C16 H16B 108.7 . .
C15 C16 H16B 108.7 . .
C17' C16 H16B 48.3 . .
H16A C16 H16B 107.6 . .
C17 C16 H16C 138.2 . .
C15 C16 H16C 107.2 . .
C17' C16 H16C 105.8 . .
H16A C16 H16C 49.0 . .
H16B C16 H16C 61.7 . .
C17 C16 H16D 53.4 . .
C15 C16 H16D 108.6 . .
C17' C16 H16D 112.7 . .
H16A C16 H16D 60.4 . .
H16B C16 H16D 142.6 . .
H16C C16 H16D 107.4 . .
C16 C17 C18 113.0(5) . .
C16 C17 H16D 40.7 . .
C18 C17 H16D 104.1 . .
C16 C17 H17A 109.0 . .
C18 C17 H17A 109.0 . .
H16D C17 H17A 75.5 . .
C16 C17 H17B 109.0 . .
C18 C17 H17B 109.0 . .
H16D C17 H17B 143.1 . .
H17A C17 H17B 107.8 . .
C18 C18 C17 114.8(8) 3_665 .
C18 C18 H18A 108.6 3_665 .
C17 C18 H18A 108.6 . .
C18 C18 H18B 108.6 3_665 .
C17 C18 H18B 108.6 . .
H18A C18 H18B 107.5 . .
C16 C17' C18' 105.8(12) . .
C16 C17' H17C 110.6 . .
C18' C17' H17C 110.6 . .
C16 C17' H17D 110.6 . .
C18' C17' H17D 110.6 . .
H17C C17' H17D 108.7 . .
C17' C18' C18' 112(2) . 3_665
C17' C18' H18C 109.1 . .
C18' C18' H18C 109.1 3_665 .
C17' C18' H18D 109.1 . .
C18' C18' H18D 109.1 3_665 .
H18C C18' H18D 107.9 . .
C24 C19 C20 120.7(4) . .
C24 C19 S 120.7(3) . .
C20 C19 S 118.5(3) . .
C21 C20 C19 119.6(4) . .
C21 C20 H20A 120.2 . .
C19 C20 H20A 120.2 . .
C22 C21 C20 120.7(4) . .
C22 C21 H21A 119.7 . .
C20 C21 H21A 119.7 . .
C21 C22 C23 118.7(4) . .
C21 C22 C25 119.5(4) . .
C23 C22 C25 121.7(4) . .
C22 C23 C24 121.6(4) . .
C22 C23 H23A 119.2 . .
C24 C23 H23A 119.2 . .
C19 C24 C23 118.7(4) . .
C19 C24 H24A 120.6 . .
C23 C24 H24A 120.6 . .
O4 C25 O3 122.8(4) . .
O4 C25 C22 120.1(4) . .
O3 C25 C22 117.1(4) . .
C31 C26 C27 120.7(4) . .
C31 C26 S 119.2(3) . .
C27 C26 S 119.7(3) . .
C28 C27 C26 119.4(4) . .
C28 C27 H27A 120.3 . .
C26 C27 H27A 120.3 . .
C27 C28 C29 120.8(4) . .
C27 C28 H28A 119.6 . .
C29 C28 H28A 119.6 . .
C30 C29 C28 119.5(4) . .
C30 C29 C32 120.6(4) . .
C28 C29 C32 119.9(4) . .
C29 C30 C31 120.1(4) . .
C29 C30 H30A 119.9 . .
C31 C30 H30A 119.9 . .
C26 C31 C30 119.4(4) . .
C26 C31 H31A 120.3 . .
C30 C31 H31A 120.3 . .
O6 C32 O5 124.6(4) . .
O6 C32 C29 119.5(4) . .
O5 C32 C29 115.9(4) . .

loop_
_geom_bond_atom_site_label_1
_geom_bond_atom_site_label_2
_geom_bond_distance
_geom_bond_site_symmetry_2
Co O5 1.957(3) 1_454
Co O3 1.959(3) .
Co N1 2.021(3) .
Co N3 2.045(3) .
S O7 1.434(3) .
S O8 1.440(3) .
S C26 1.762(4) .
S C19 1.765(4) .
O1 C6 1.198(5) .
O2 C15 1.210(5) .
O3 C25 1.264(4) .
O4 C25 1.236(5) .
O5 C32 1.274(4) .
O5 Co 1.957(3) 1_656
O6 C32 1.230(4) .
O9 H9OB 0.8501 .
O9 H9OA 0.8498 .
N1 C1 1.329(4) .
N1 C5 1.336(4) .
N2 C6 1.367(5) .
N2 C3 1.394(4) .
N2 H2B 0.8600 .
N3 C10 1.334(4) .
N3 C14 1.341(4) .
N4 C15 1.359(5) .
N4 C12 1.388(4) .
N4 H4B 0.8600 .
C1 C2 1.373(5) .
C1 H1A 0.9300 .
C2 C3 1.378(5) .
C2 H2A 0.9300 .
C3 C4 1.384(5) .
C4 C5 1.365(5) .
C4 H4A 0.9300 .
C5 H5A 0.9300 .
C6 C7 1.514(5) .
C7 C8 1.521(5) .
C7 H7A 0.9700 .
C7 H7B 0.9700 .
C8 C9 1.504(5) .
C8 H8A 0.9700 .
C8 H8B 0.9700 .
C9 C9 1.543(8) 3_567
C9 H9B 0.9700 .
C9 H9A 0.9700 .
C10 C11 1.372(5) .
C10 H10A 0.9300 .
C11 C12 1.388(5) .
C11 H11A 0.9300 .
C12 C13 1.379(5) .
C13 C14 1.360(5) .
C13 H13A 0.9300 .
C14 H14A 0.9300 .
C15 C16 1.509(5) .
C16 C17 1.468(6) .
C16 C17' 1.5294(10) .
C16 H16A 0.9700 .
C16 H16B 0.9700 .
C16 H16C 0.9600 .
C16 H16D 0.9600 .
C17 C18 1.542(9) .
C17 H16D 1.1813 .
C17 H17A 0.9700 .
C17 H17B 0.9700 .
C18 C18 1.455(14) 3_665
C18 H18A 0.9700 .
C18 H18B 0.9700 .
C17' C18' 1.5301(10) .
C17' H17C 0.9700 .
C17' H17D 0.9700 .
C18' C18' 1.68(4) 3_665
C18' H18C 0.9700 .
C18' H18D 0.9700 .
C19 C24 1.361(5) .
C19 C20 1.379(5) .
C20 C21 1.371(5) .
C20 H20A 0.9300 .
C21 C22 1.369(5) .
C21 H21A 0.9300 .
C22 C23 1.372(5) .
C22 C25 1.506(5) .
C23 C24 1.380(5) .
C23 H23A 0.9300 .
C24 H24A 0.9300 .
C26 C31 1.369(5) .
C26 C27 1.382(5) .
C27 C28 1.365(5) .
C27 H27A 0.9300 .
C28 C29 1.378(5) .
C28 H28A 0.9300 .
C29 C30 1.374(5) .
C29 C32 1.503(5) .
C30 C31 1.387(5) .
C30 H30A 0.9300 .
C31 H31A 0.9300 .
